data_4325651
loop_
_publ_author_name
'Galina V. Romanenko'
'Ksenia Yu. Maryunina'
'Artem S. Bogomyakov'
'Renad Z. Sagdeev'
'Victor I. Ovcharenko'

_publ_section_title
;
 Relationship between the Thermally Induced Reorientations of Aromatic
 Solvate Molecules in Cu(hfac)2- Nitroxide Breathing Crystals and the
 Character of the Magnetic Anomaly
;
_journal_name_full 'Inorganic Chemistry'
_journal_page_first 6597
_journal_page_last 6609
_journal_paper_doi 10.1021/ic200444e
_journal_volume 50
_journal_year 2011
_chemical_formula_sum 'C28 H27 Cu F15 N4 O6'
_chemical_formula_weight 864.08
_chemical_name_systematic
; 
 ? 
;
_space_group_IT_number 2
_symmetry_cell_setting triclinic
_symmetry_space_group_name_Hall '-P 1'
_symmetry_space_group_name_H-M 'P -1'
_atom_sites_solution_hydrogens geom
_atom_sites_solution_primary direct
_atom_sites_solution_secondary difmap
_audit_creation_method SHELXL-97
_cell_angle_alpha 98.726(8)
_cell_angle_beta 108.913(7)
_cell_angle_gamma 99.893(8)
_cell_formula_units_Z 2
_cell_length_a 10.5673(10)
_cell_length_b 13.1006(13)
_cell_length_c 13.4701(13)
_cell_measurement_reflns_used 2007
_cell_measurement_temperature 40(2)
_cell_measurement_theta_max 21.68
_cell_measurement_theta_min 2.55
_cell_volume 1694.3(3)
_computing_cell_refinement 'Bruker SAINT'
_computing_data_collection 'Bruker APEX2'
_computing_data_reduction 'Bruker SAINT'
_computing_molecular_graphics 'Bruker SHELXTL'
_computing_publication_material 'Bruker SHELXTL'
_computing_structure_refinement 'SHELXL-97 (Sheldrick, 1997)'
_computing_structure_solution 'SHELXS-97 (Sheldrick, 1990)'
_diffrn_ambient_temperature 40(2)
_diffrn_measured_fraction_theta_full 0.977
_diffrn_measured_fraction_theta_max 0.977
_diffrn_measurement_device_type 'Bruker APEX-II CCD'
_diffrn_measurement_method '\f and \w scans'
_diffrn_radiation_monochromator graphite
_diffrn_radiation_source 'fine-focus sealed tube'
_diffrn_radiation_type MoK\a
_diffrn_radiation_wavelength 0.71073
_diffrn_reflns_av_R_equivalents 0.1758
_diffrn_reflns_av_sigmaI/netI 0.2471
_diffrn_reflns_limit_h_max 14
_diffrn_reflns_limit_h_min -13
_diffrn_reflns_limit_k_max 17
_diffrn_reflns_limit_k_min -16
_diffrn_reflns_limit_l_max 17
_diffrn_reflns_limit_l_min -17
_diffrn_reflns_number 26847
_diffrn_reflns_theta_full 28.36
_diffrn_reflns_theta_max 28.36
_diffrn_reflns_theta_min 1.64
_diffrn_standards_number 0
_exptl_absorpt_coefficient_mu 0.775
_exptl_absorpt_correction_T_max 0.4869
_exptl_absorpt_correction_T_min 0.3763
_exptl_absorpt_correction_type multi-scan
_exptl_crystal_colour dark
_exptl_crystal_density_diffrn 1.694
_exptl_crystal_description bulk
_exptl_crystal_F_000 870
_exptl_crystal_size_max 0.42
_exptl_crystal_size_mid 0.20
_exptl_crystal_size_min 0.10
_refine_diff_density_max 0.773
_refine_diff_density_min -0.645
_refine_diff_density_rms 0.089
_refine_ls_extinction_method none
_refine_ls_goodness_of_fit_ref 0.802
_refine_ls_hydrogen_treatment constr
_refine_ls_matrix_type full
_refine_ls_number_parameters 508
_refine_ls_number_reflns 8262
_refine_ls_number_restraints 0
_refine_ls_restrained_S_all 0.802
_refine_ls_R_factor_all 0.1844
_refine_ls_R_factor_gt 0.0626
_refine_ls_shift/su_max 0.000
_refine_ls_shift/su_mean 0.000
_refine_ls_structure_factor_coef Fsqd
_refine_ls_weighting_details 'calc w=1/[\s^2^(Fo^2^)+(0.0398P)^2^+0.0000P] where P=(Fo^2^+2Fc^2^)/3'
_refine_ls_weighting_scheme calc
_refine_ls_wR_factor_gt 0.1214
_refine_ls_wR_factor_ref 0.1503
_reflns_number_gt 2921
_reflns_number_total 8262
_reflns_threshold_expression >2sigma(I)
_cod_data_source_file ic200444e_si_002_56.cif
_cod_data_source_block f3f3f040
_cod_database_code 4325651

loop_
_symmetry_equiv_pos_as_xyz
'x, y, z'
'-x, -y, -z'

loop_
_atom_site_label
_atom_site_type_symbol
_atom_site_fract_x
_atom_site_fract_y
_atom_site_fract_z
_atom_site_U_iso_or_equiv
_atom_site_adp_type
_atom_site_occupancy
_atom_site_symmetry_multiplicity
_atom_site_calc_flag
_atom_site_refinement_flags
Cu1 Cu 0.0000 0.0000 0.0000 0.0340(3) Uani 1 2 d S
O1 O 0.1518(4) 0.1324(3) 0.0355(3) 0.0451(10) Uani 1 1 d .
C1 C 0.3284(6) 0.2562(5) 0.0255(5) 0.0454(15) Uani 1 1 d .
F1 F 0.255(2) 0.3109(16) -0.0472(14) 0.078(5) Uani 0.50 1 d P
F2 F 0.3533(19) 0.3171(15) 0.1203(16) 0.099(7) Uani 0.50 1 d P
F3 F 0.4370(3) 0.2700(2) -0.0058(3) 0.0559(9) Uani 1 1 d .
F2A F 0.3989(17) 0.2872(12) 0.1328(13) 0.053(4) Uani 0.50 1 d P
F1A F 0.247(2) 0.3176(12) -0.0043(14) 0.055(4) Uani 0.50 1 d P
C2 C 0.2505(6) 0.1421(4) 0.0022(4) 0.0415(14) Uani 1 1 d .
C3 C 0.2932(6) 0.0628(4) -0.0527(4) 0.0409(14) Uani 1 1 d .
H3A H 0.3691 0.0821 -0.0747 0.049 Uiso 1 1 calc R
C4 C 0.2255(6) -0.0436(5) -0.0752(4) 0.0421(14) Uani 1 1 d .
C5 C 0.2768(6) -0.1227(4) -0.1410(5) 0.0462(15) Uani 1 1 d .
F4 F 0.1748(3) -0.1724(2) -0.2338(2) 0.0543(9) Uani 1 1 d .
F5 F 0.3115(4) -0.1983(3) -0.0882(3) 0.0676(10) Uani 1 1 d .
F6 F 0.3845(4) -0.0798(3) -0.1644(3) 0.0755(11) Uani 1 1 d .
O2 O 0.1295(4) -0.0855(3) -0.0506(3) 0.0441(10) Uani 1 1 d .
Cu2 Cu 0.5000 0.5000 0.5000 0.0347(3) Uani 1 2 d S
O3 O 0.5106(3) 0.4430(2) 0.6294(3) 0.0357(9) Uani 1 1 d .
C6 C 0.4880(6) 0.4288(5) 0.7941(4) 0.0403(14) Uani 1 1 d .
F7 F 0.6229(3) 0.4370(3) 0.8360(2) 0.0539(9) Uani 1 1 d .
F8 F 0.4250(3) 0.3255(2) 0.7758(2) 0.0486(8) Uani 1 1 d .
F9 F 0.4540(3) 0.4811(2) 0.8719(2) 0.0486(8) Uani 1 1 d .
C7 C 0.4453(5) 0.4693(4) 0.6908(4) 0.0334(13) Uani 1 1 d .
C8 C 0.3458(5) 0.5265(4) 0.6730(4) 0.0322(12) Uani 1 1 d .
H8A H 0.3070 0.5409 0.7266 0.039 Uiso 1 1 calc R
C9 C 0.2993(5) 0.5642(4) 0.5796(4) 0.0294(12) Uani 1 1 d .
C10 C 0.1876(5) 0.6247(4) 0.5634(4) 0.0360(13) Uani 1 1 d .
F10 F 0.1298(3) 0.6230(2) 0.6394(2) 0.0424(8) Uani 1 1 d .
F11 F 0.2376(3) 0.7279(2) 0.5694(2) 0.0439(8) Uani 1 1 d .
F12 F 0.0867(3) 0.5855(2) 0.4680(2) 0.0449(8) Uani 1 1 d .
O4 O 0.3444(3) 0.5573(2) 0.5034(3) 0.0328(8) Uani 1 1 d .
O01 O 0.0592(4) -0.0150(3) 0.1578(3) 0.0398(9) Uani 1 1 d .
N1 N 0.1793(5) -0.0305(3) 0.2104(3) 0.0363(11) Uani 1 1 d .
C01 C 0.2001(6) -0.1375(4) 0.2307(4) 0.0392(14) Uani 1 1 d .
C02 C 0.1254(5) -0.2235(4) 0.1253(4) 0.0429(14) Uani 1 1 d .
H02A H 0.0257 -0.2312 0.1040 0.064 Uiso 1 1 calc R
H02B H 0.1475 -0.2915 0.1368 0.064 Uiso 1 1 calc R
H02C H 0.1555 -0.2025 0.0683 0.064 Uiso 1 1 calc R
C03 C 0.1332(6) -0.1593(4) 0.3120(4) 0.0536(16) Uani 1 1 d .
H03A H 0.1795 -0.1045 0.3787 0.080 Uiso 1 1 calc R
H03B H 0.1412 -0.2292 0.3272 0.080 Uiso 1 1 calc R
H03C H 0.0357 -0.1582 0.2826 0.080 Uiso 1 1 calc R
C04 C 0.3571(5) -0.1166(4) 0.2741(4) 0.0338(13) Uani 1 1 d .
C05 C 0.4192(5) -0.1301(4) 0.1860(4) 0.0375(13) Uani 1 1 d .
H05A H 0.5197 -0.1153 0.2193 0.056 Uiso 1 1 calc R
H05B H 0.3939 -0.0805 0.1395 0.056 Uiso 1 1 calc R
H05C H 0.3838 -0.2031 0.1429 0.056 Uiso 1 1 calc R
C06 C 0.4182(6) -0.1733(4) 0.3608(4) 0.0483(16) Uani 1 1 d .
H06A H 0.5188 -0.1545 0.3834 0.073 Uiso 1 1 calc R
H06B H 0.3841 -0.2502 0.3328 0.073 Uiso 1 1 calc R
H06C H 0.3915 -0.1519 0.4226 0.073 Uiso 1 1 calc R
N2 N 0.3934(5) 0.0009(3) 0.3196(3) 0.0360(11) Uani 1 1 d .
O02 O 0.5136(4) 0.0520(3) 0.3833(3) 0.0446(10) Uani 1 1 d .
C07 C 0.2878(6) 0.0470(4) 0.2765(4) 0.0341(13) Uani 1 1 d .
C08 C 0.2914(5) 0.1583(4) 0.2992(4) 0.0307(12) Uani 1 1 d .
C09 C 0.4019(5) 0.2420(4) 0.3718(4) 0.0315(12) Uani 1 1 d .
H09A H 0.4895 0.2331 0.4130 0.038 Uiso 1 1 calc R
N3 N 0.3658(4) 0.3351(3) 0.3741(3) 0.0327(10) Uani 1 1 d .
N4 N 0.2349(4) 0.3114(3) 0.3055(3) 0.0332(10) Uani 1 1 d .
C041 C 0.1602(5) 0.3973(4) 0.2890(4) 0.0332(12) Uani 1 1 d .
H04A H 0.2278 0.4642 0.2995 0.040 Uiso 1 1 calc R
H04B H 0.1191 0.4076 0.3451 0.040 Uiso 1 1 calc R
C042 C 0.0490(5) 0.3782(4) 0.1813(4) 0.0393(14) Uani 1 1 d .
H04C H -0.0224 0.3137 0.1710 0.047 Uiso 1 1 calc R
H04D H 0.0879 0.3665 0.1240 0.047 Uiso 1 1 calc R
C043 C -0.0159(5) 0.4739(4) 0.1733(4) 0.0418(14) Uani 1 1 d .
H04E H -0.0454 0.4892 0.2355 0.050 Uiso 1 1 calc R
H04F H 0.0552 0.5366 0.1784 0.050 Uiso 1 1 calc R
C044 C -0.1384(6) 0.4591(4) 0.0707(4) 0.0573(17) Uani 1 1 d .
H04G H -0.1742 0.5233 0.0718 0.086 Uiso 1 1 calc R
H04H H -0.2104 0.3982 0.0655 0.086 Uiso 1 1 calc R
H04I H -0.1098 0.4461 0.0085 0.086 Uiso 1 1 calc R
C010 C 0.1848(5) 0.2070(4) 0.2600(4) 0.0330(13) Uani 1 1 d .
H01A H 0.0944 0.1735 0.2108 0.040 Uiso 1 1 calc R
C1S C 0.1281(6) 0.2208(4) 0.5339(4) 0.0365(13) Uani 1 1 d .
F1S F 0.0693(3) 0.2668(2) 0.4553(2) 0.0450(8) Uani 1 1 d .
F2S F 0.1237(3) 0.2760(2) 0.6252(2) 0.0476(8) Uani 1 1 d .
F3S F 0.2629(3) 0.2367(2) 0.5477(2) 0.0475(8) Uani 1 1 d .
C2S C 0.0614(5) 0.1049(4) 0.5143(4) 0.0325(12) Uani 1 1 d .
C3S C -0.0708(5) 0.0655(4) 0.4459(4) 0.0384(13) Uani 1 1 d .
H3SA H -0.1194 0.1104 0.4074 0.046 Uiso 1 1 calc R
C4S C -0.1346(5) -0.0388(4) 0.4319(4) 0.0377(13) Uani 1 1 d .
H4SA H -0.2282 -0.0657 0.3858 0.057 Uiso 1 1 calc R

loop_
_atom_site_aniso_label
_atom_site_aniso_U_11
_atom_site_aniso_U_22
_atom_site_aniso_U_33
_atom_site_aniso_U_23
_atom_site_aniso_U_13
_atom_site_aniso_U_12
Cu1 0.0334(6) 0.0342(6) 0.0340(5) -0.0012(4) 0.0161(4) 0.0069(4)
O1 0.038(2) 0.056(3) 0.038(2) -0.0050(18) 0.0196(19) 0.0031(19)
C1 0.041(4) 0.046(4) 0.045(4) -0.002(3) 0.018(3) 0.004(3)
F1 0.042(7) 0.080(8) 0.096(13) 0.003(8) 0.009(8) 0.021(5)
F2 0.067(11) 0.106(14) 0.089(11) -0.068(9) 0.047(9) -0.025(8)
F3 0.058(2) 0.042(2) 0.077(2) 0.0045(17) 0.042(2) 0.0093(17)
F2A 0.080(11) 0.036(6) 0.035(5) -0.012(4) 0.031(6) -0.011(5)
F1A 0.059(7) 0.021(5) 0.093(12) 0.003(6) 0.042(8) 0.009(4)
C2 0.037(4) 0.048(4) 0.031(3) 0.000(3) 0.011(3) -0.001(3)
C3 0.045(4) 0.046(4) 0.039(3) 0.004(3) 0.027(3) 0.010(3)
C4 0.044(4) 0.045(4) 0.033(3) 0.003(3) 0.011(3) 0.008(3)
C5 0.047(4) 0.036(4) 0.057(4) 0.002(3) 0.028(3) 0.001(3)
F4 0.056(2) 0.058(2) 0.0410(19) -0.0043(16) 0.0147(17) 0.0125(17)
F5 0.085(3) 0.051(2) 0.059(2) 0.0050(18) 0.0120(19) 0.030(2)
F6 0.069(3) 0.048(2) 0.118(3) -0.012(2) 0.063(2) 0.0046(19)
O2 0.044(3) 0.049(3) 0.040(2) 0.0099(18) 0.021(2) 0.001(2)
Cu2 0.0348(6) 0.0365(6) 0.0344(5) -0.0004(4) 0.0170(4) 0.0110(4)
O3 0.037(2) 0.032(2) 0.039(2) 0.0009(16) 0.0160(18) 0.0109(17)
C6 0.045(4) 0.047(4) 0.038(3) 0.006(3) 0.025(3) 0.018(3)
F7 0.040(2) 0.084(3) 0.0389(19) 0.0079(17) 0.0135(16) 0.0223(18)
F8 0.064(2) 0.041(2) 0.0483(19) 0.0100(15) 0.0287(17) 0.0149(17)
F9 0.066(2) 0.052(2) 0.0382(17) 0.0046(15) 0.0290(16) 0.0252(17)
C7 0.026(3) 0.031(3) 0.034(3) -0.003(2) 0.007(3) -0.001(2)
C8 0.033(3) 0.031(3) 0.032(3) -0.002(2) 0.015(2) 0.005(3)
C9 0.028(3) 0.026(3) 0.032(3) -0.004(2) 0.014(3) 0.003(2)
C10 0.033(3) 0.038(4) 0.042(3) 0.002(3) 0.023(3) 0.009(3)
F10 0.0397(19) 0.050(2) 0.0427(18) 0.0009(15) 0.0247(15) 0.0133(15)
F11 0.047(2) 0.0362(19) 0.058(2) 0.0071(15) 0.0292(16) 0.0169(15)
F12 0.0340(18) 0.056(2) 0.0400(18) -0.0067(15) 0.0132(15) 0.0132(15)
O4 0.026(2) 0.035(2) 0.035(2) 0.0003(16) 0.0132(17) 0.0033(16)
O01 0.034(2) 0.040(2) 0.047(2) 0.0011(18) 0.0220(19) 0.0065(18)
N1 0.040(3) 0.035(3) 0.039(3) 0.002(2) 0.023(2) 0.010(2)
C01 0.044(4) 0.034(3) 0.049(3) 0.007(3) 0.029(3) 0.010(3)
C02 0.051(4) 0.032(3) 0.052(4) 0.005(3) 0.028(3) 0.011(3)
C03 0.070(4) 0.037(4) 0.065(4) 0.003(3) 0.047(4) 0.001(3)
C04 0.045(4) 0.026(3) 0.037(3) 0.000(2) 0.027(3) 0.008(3)
C05 0.045(4) 0.032(3) 0.038(3) 0.004(2) 0.020(3) 0.012(3)
C06 0.082(5) 0.034(3) 0.041(3) 0.004(3) 0.035(3) 0.022(3)
N2 0.041(3) 0.032(3) 0.032(2) 0.002(2) 0.013(2) 0.005(2)
O02 0.054(3) 0.039(2) 0.036(2) 0.0006(18) 0.012(2) 0.012(2)
C07 0.038(3) 0.031(3) 0.037(3) -0.001(3) 0.024(3) 0.007(3)
C08 0.031(3) 0.031(3) 0.033(3) 0.000(2) 0.020(3) 0.007(3)
C09 0.035(3) 0.036(3) 0.031(3) 0.007(2) 0.020(2) 0.014(3)
N3 0.029(3) 0.040(3) 0.030(2) 0.003(2) 0.012(2) 0.011(2)
N4 0.034(3) 0.036(3) 0.031(2) 0.000(2) 0.017(2) 0.009(2)
C041 0.029(3) 0.032(3) 0.038(3) 0.001(2) 0.014(3) 0.005(2)
C042 0.043(4) 0.037(3) 0.033(3) 0.000(2) 0.010(3) 0.011(3)
C043 0.050(4) 0.039(3) 0.039(3) 0.006(3) 0.018(3) 0.016(3)
C044 0.067(4) 0.042(4) 0.055(4) 0.004(3) 0.010(3) 0.023(3)
C010 0.032(3) 0.034(3) 0.033(3) -0.004(2) 0.019(3) 0.002(3)
C1S 0.044(4) 0.040(4) 0.035(3) 0.006(3) 0.026(3) 0.012(3)
F1S 0.048(2) 0.0417(19) 0.051(2) 0.0095(16) 0.0269(16) 0.0098(15)
F2S 0.054(2) 0.0426(19) 0.0475(19) -0.0028(15) 0.0309(16) 0.0019(15)
F3S 0.036(2) 0.053(2) 0.0507(19) -0.0018(15) 0.0211(16) 0.0040(16)
C2S 0.034(3) 0.033(3) 0.033(3) 0.002(2) 0.020(3) 0.006(3)
C3S 0.041(4) 0.041(4) 0.032(3) 0.002(3) 0.017(3) 0.004(3)
C4S 0.031(3) 0.032(3) 0.048(3) -0.001(3) 0.016(3) 0.006(3)

loop_
_atom_type_symbol
_atom_type_description
_atom_type_scat_dispersion_real
_atom_type_scat_dispersion_imag
_atom_type_scat_source
C C 0.0033 0.0016 'International Tables Vol C Tables 4.2.6.8 and 6.1.1.4'
H H 0.0000 0.0000 'International Tables Vol C Tables 4.2.6.8 and 6.1.1.4'
N N 0.0061 0.0033 'International Tables Vol C Tables 4.2.6.8 and 6.1.1.4'
O O 0.0106 0.0060 'International Tables Vol C Tables 4.2.6.8 and 6.1.1.4'
F F 0.0171 0.0103 'International Tables Vol C Tables 4.2.6.8 and 6.1.1.4'
Cu Cu 0.3201 1.2651 'International Tables Vol C Tables 4.2.6.8 and 6.1.1.4'

loop_
_geom_angle_atom_site_label_1
_geom_angle_atom_site_label_2
_geom_angle_atom_site_label_3
_geom_angle
_geom_angle_site_symmetry_1
_geom_angle_site_symmetry_3
O1 Cu1 O1 180.00(15) 2 .
O1 Cu1 O01 92.75(13) 2 2
O1 Cu1 O01 87.25(13) . 2
O1 Cu1 O01 87.25(13) 2 .
O1 Cu1 O01 92.75(13) . .
O01 Cu1 O01 180.00(18) 2 .
O1 Cu1 O2 93.07(14) 2 .
O1 Cu1 O2 86.93(14) . .
O01 Cu1 O2 81.17(13) 2 .
O01 Cu1 O2 98.83(13) . .
O1 Cu1 O2 86.93(14) 2 2
O1 Cu1 O2 93.07(14) . 2
O01 Cu1 O2 98.83(13) 2 2
O01 Cu1 O2 81.17(13) . 2
O2 Cu1 O2 180.0 . 2
C2 O1 Cu1 126.4(3) . .
F1A C1 F2 80.9(11) . .
F1A C1 F3 114.1(8) . .
F2 C1 F3 112.7(10) . .
F1A C1 F2A 109.8(10) . .
F2 C1 F2A 29.0(9) . .
F3 C1 F2A 97.5(8) . .
F1A C1 F1 25.4(9) . .
F2 C1 F1 103.2(11) . .
F3 C1 F1 93.9(8) . .
F2A C1 F1 130.5(10) . .
F1A C1 C2 111.9(10) . .
F2 C1 C2 118.0(11) . .
F3 C1 C2 114.8(5) . .
F2A C1 C2 107.6(8) . .
F1 C1 C2 110.7(9) . .
F1A F1 C1 66(4) . .
F2A F2 C1 78(3) . .
F2A F2 F1A 127(3) . .
C1 F2 F1A 48.7(9) . .
F2 F2A C1 73(3) . .
F1 F1A C1 89(4) . .
F1 F1A F2 131(5) . .
C1 F1A F2 50.4(10) . .
O1 C2 C3 128.8(5) . .
O1 C2 C1 112.7(5) . .
C3 C2 C1 118.5(5) . .
C4 C3 C2 120.7(5) . .
O2 C4 C3 129.9(5) . .
O2 C4 C5 114.1(5) . .
C3 C4 C5 116.0(5) . .
F6 C5 F4 107.7(5) . .
F6 C5 F5 107.5(5) . .
F4 C5 F5 106.3(4) . .
F6 C5 C4 115.2(5) . .
F4 C5 C4 109.7(5) . .
F5 C5 C4 110.1(5) . .
C4 O2 Cu1 123.4(4) . .
O4 Cu2 O4 179.999(2) 2_666 .
O4 Cu2 O3 92.37(13) 2_666 2_666
O4 Cu2 O3 87.63(13) . 2_666
O4 Cu2 O3 87.63(13) 2_666 .
O4 Cu2 O3 92.37(13) . .
O3 Cu2 O3 179.999(1) 2_666 .
O4 Cu2 N3 84.23(13) 2_666 .
O4 Cu2 N3 95.78(13) . .
O3 Cu2 N3 85.19(13) 2_666 .
O3 Cu2 N3 94.81(13) . .
O4 Cu2 N3 95.77(13) 2_666 2_666
O4 Cu2 N3 84.23(13) . 2_666
O3 Cu2 N3 94.81(13) 2_666 2_666
O3 Cu2 N3 85.19(13) . 2_666
N3 Cu2 N3 180.00(14) . 2_666
C7 O3 Cu2 122.9(3) . .
F7 C6 F9 106.3(4) . .
F7 C6 F8 107.3(4) . .
F9 C6 F8 106.5(4) . .
F7 C6 C7 113.0(4) . .
F9 C6 C7 112.9(4) . .
F8 C6 C7 110.5(4) . .
O3 C7 C8 127.9(5) . .
O3 C7 C6 112.6(4) . .
C8 C7 C6 119.4(5) . .
C7 C8 C9 122.8(5) . .
O4 C9 C8 126.9(5) . .
O4 C9 C10 112.6(4) . .
C8 C9 C10 120.5(4) . .
F12 C10 F11 107.9(4) . .
F12 C10 F10 107.3(4) . .
F11 C10 F10 105.9(4) . .
F12 C10 C9 111.7(4) . .
F11 C10 C9 111.3(4) . .
F10 C10 C9 112.5(4) . .
C9 O4 Cu2 125.6(3) . .
N1 O01 Cu1 123.1(3) . .
O01 N1 C07 124.3(4) . .
O01 N1 C01 122.8(4) . .
C07 N1 C01 110.4(4) . .
N1 C01 C03 105.6(4) . .
N1 C01 C04 101.4(4) . .
C03 C01 C04 114.7(4) . .
N1 C01 C02 109.7(4) . .
C03 C01 C02 109.1(4) . .
C04 C01 C02 115.5(4) . .
N2 C04 C06 110.1(4) . .
N2 C04 C01 99.9(4) . .
C06 C04 C01 115.7(4) . .
N2 C04 C05 105.1(4) . .
C06 C04 C05 111.1(4) . .
C01 C04 C05 113.8(4) . .
O02 N2 C07 124.5(4) . .
O02 N2 C04 123.0(4) . .
C07 N2 C04 112.2(4) . .
N1 C07 N2 107.9(4) . .
N1 C07 C08 126.0(5) . .
N2 C07 C08 126.1(5) . .
C010 C08 C09 104.6(4) . .
C010 C08 C07 127.5(5) . .
C09 C08 C07 127.8(5) . .
N3 C09 C08 110.7(4) . .
C09 N3 N4 104.9(4) . .
C09 N3 Cu2 125.2(3) . .
N4 N3 Cu2 129.1(3) . .
N3 N4 C010 113.4(4) . .
N3 N4 C041 119.6(4) . .
C010 N4 C041 127.1(4) . .
N4 C041 C042 115.2(4) . .
C041 C042 C043 110.0(4) . .
C044 C043 C042 114.4(4) . .
N4 C010 C08 106.3(5) . .
F1S C1S F2S 106.9(4) . .
F1S C1S F3S 107.5(4) . .
F2S C1S F3S 105.5(4) . .
F1S C1S C2S 113.6(4) . .
F2S C1S C2S 111.0(4) . .
F3S C1S C2S 111.9(4) . .
C3S C2S C4S 120.1(5) . 2_556
C3S C2S C1S 120.0(5) . .
C4S C2S C1S 119.8(5) 2_556 .
C2S C3S C4S 120.3(5) . .
C3S C4S C2S 119.5(5) . 2_556

loop_
_geom_bond_atom_site_label_1
_geom_bond_atom_site_label_2
_geom_bond_distance
_geom_bond_site_symmetry_2
Cu1 O1 2.026(4) 2
Cu1 O1 2.026(4) .
Cu1 O01 2.063(3) 2
Cu1 O01 2.063(3) .
Cu1 O2 2.120(4) .
Cu1 O2 2.120(4) 2
O1 C2 1.257(6) .
C1 F1A 1.29(2) .
C1 F2 1.318(18) .
C1 F3 1.339(6) .
C1 F2A 1.353(18) .
C1 F1 1.41(2) .
C1 C2 1.510(7) .
F1 F1A 0.61(2) .
F2 F2A 0.67(2) .
F2 F1A 1.69(3) .
C2 C3 1.405(7) .
C3 C4 1.392(7) .
C4 O2 1.233(6) .
C4 C5 1.542(7) .
C5 F6 1.333(6) .
C5 F4 1.336(6) .
C5 F5 1.339(6) .
Cu2 O4 1.932(3) 2_666
Cu2 O4 1.932(3) .
Cu2 O3 1.977(3) 2_666
Cu2 O3 1.977(3) .
Cu2 N3 2.415(4) .
Cu2 N3 2.415(4) 2_666
O3 C7 1.282(6) .
C6 F7 1.331(6) .
C6 F9 1.344(5) .
C6 F8 1.349(6) .
C6 C7 1.522(7) .
C7 C8 1.374(6) .
C8 C9 1.392(6) .
C9 O4 1.263(5) .
C9 C10 1.509(7) .
C10 F12 1.332(5) .
C10 F11 1.344(5) .
C10 F10 1.352(5) .
O01 N1 1.306(5) .
N1 C07 1.342(6) .
N1 C01 1.507(6) .
C01 C03 1.519(7) .
C01 C04 1.529(7) .
C01 C02 1.546(7) .
C04 N2 1.501(6) .
C04 C06 1.507(6) .
C04 C05 1.533(6) .
N2 O02 1.275(5) .
N2 C07 1.365(6) .
C07 C08 1.435(6) .
C08 C010 1.385(6) .
C08 C09 1.419(6) .
C09 N3 1.338(5) .
N3 N4 1.342(5) .
N4 C010 1.345(6) .
N4 C041 1.486(6) .
C041 C042 1.494(6) .
C042 C043 1.529(6) .
C043 C044 1.515(7) .
C1S F1S 1.329(5) .
C1S F2S 1.348(5) .
C1S F3S 1.350(5) .
C1S C2S 1.504(7) .
C2S C3S 1.357(7) .
C2S C4S 1.389(6) 2_556
C3S C4S 1.372(6) .
C4S C2S 1.389(6) 2_556
